data_7719997
loop_
_publ_author_name
'Katuwana Arachchige, Ashanthi Kumari'
'Lottes, Brett'
'Unruh, Daniel K.'
'Greer, Samuel M.'
'Stein, Benjamin William'
'Carter, Korey Prescott'

_publ_section_title
;
 Combining Coordination and Chelation Moieties to Engineer a New Linker
 for Lanthanide Coordination Chemistry
;
_journal_name_full 'Dalton Transactions'
_journal_paper_doi 10.1039/D5DT02620B
_journal_year 2026
_chemical_formula_moiety 'C14 H9 Er N2 O11'
_chemical_formula_sum 'C14 H9 Er N2 O11'
_chemical_formula_weight 548.49
_space_group_crystal_system triclinic
_space_group_IT_number 2
_space_group_name_Hall '-P 1'
_space_group_name_H-M_alt 'P -1'
_atom_sites_solution_hydrogens mixed
_atom_sites_solution_primary dual
_audit_creation_date 2024-04-25
_audit_creation_method
;FinalCif V144 by Daniel Kratzert, Freiburg 2025, 
https://dkratzert.de/finalcif.html
;
_audit_update_record
;
2025-03-03 deposited with the CCDC.	2025-12-05 downloaded from the CCDC.
;
_cell_angle_alpha 77.0410(10)
_cell_angle_beta 81.3990(10)
_cell_angle_gamma 73.263(2)
_cell_formula_units_Z 2
_cell_length_a 6.1436(3)
_cell_length_b 8.7628(4)
_cell_length_c 14.6574(6)
_cell_measurement_reflns_used 9887
_cell_measurement_temperature 100.00
_cell_measurement_theta_max 28.29
_cell_measurement_theta_min 2.47
_cell_volume 733.35(6)
_computing_cell_refinement 'SAINT V8.40B (?, 2016)'
_computing_data_reduction 'SAINT V8.40B (?, 2016)'
_computing_molecular_graphics 'Olex2 1.5 (Dolomanov et al., 2009)'
_computing_publication_material 'Olex2 1.5 (Dolomanov et al., 2009)'
_computing_structure_refinement 'XL  (Sheldrick, 2008)'
_computing_structure_solution 'SHELXT 2018/2 (Sheldrick, 2018)'
_diffrn_ambient_temperature 100.00
_diffrn_measured_fraction_theta_full 1.000
_diffrn_measured_fraction_theta_max 0.996
_diffrn_measurement_device_type 'Bruker D8 Venture DUO with Photon 3'
_diffrn_measurement_method '\f and \w scans'
_diffrn_radiation_type MoK\a
_diffrn_radiation_wavelength 0.71073
_diffrn_reflns_av_R_equivalents 0.0708
_diffrn_reflns_av_unetI/netI 0.0334
_diffrn_reflns_Laue_measured_fraction_full 1.000
_diffrn_reflns_Laue_measured_fraction_max 0.996
_diffrn_reflns_limit_h_max 8
_diffrn_reflns_limit_h_min -8
_diffrn_reflns_limit_k_max 11
_diffrn_reflns_limit_k_min -11
_diffrn_reflns_limit_l_max 18
_diffrn_reflns_limit_l_min -19
_diffrn_reflns_number 42612
_diffrn_reflns_point_group_measured_fraction_full 1.000
_diffrn_reflns_point_group_measured_fraction_max 0.996
_diffrn_reflns_theta_full 25.242
_diffrn_reflns_theta_max 28.443
_diffrn_reflns_theta_min 2.473
_diffrn_source_current 1.4
_diffrn_source_power 0.07
_diffrn_source_voltage 50.0
_diffrn_standards_number 0
_exptl_absorpt_coefficient_mu 5.799
_exptl_absorpt_correction_T_max 0.5633
_exptl_absorpt_correction_T_min 0.4738
_exptl_absorpt_correction_type multi-scan
_exptl_absorpt_process_details
;
SADABS-2016/2 (Bruker,2016/2) was used for absorption correction.
wR2(int) was 0.1351 before and 0.0703 after correction.
The Ratio of minimum to maximum transmission is 0.8411.
The \l/2 correction factor is Not present.
;
_exptl_crystal_colour 'clear light pink'
_exptl_crystal_colour_lustre clear
_exptl_crystal_colour_modifier light
_exptl_crystal_colour_primary pink
_exptl_crystal_density_diffrn 2.484
_exptl_crystal_description block
_exptl_crystal_F_000 526
_exptl_crystal_preparation 'crystals were removed from mother liquor and placed directly in NVH oil.,Luminescent'
_exptl_crystal_recrystallization_method 'Solvothermal synthesis'
_exptl_crystal_size_max 0.214
_exptl_crystal_size_mid 0.183
_exptl_crystal_size_min 0.133
_refine_diff_density_max 0.672
_refine_diff_density_min -0.858
_refine_diff_density_rms 0.127
_refine_ls_extinction_method none
_refine_ls_goodness_of_fit_ref 1.054
_refine_ls_hydrogen_treatment mixed
_refine_ls_matrix_type full
_refine_ls_number_parameters 262
_refine_ls_number_reflns 3689
_refine_ls_number_restraints 2
_refine_ls_restrained_S_all 1.054
_refine_ls_R_factor_all 0.0214
_refine_ls_R_factor_gt 0.0190
_refine_ls_shift/su_max 0.001
_refine_ls_shift/su_mean 0.000
_refine_ls_structure_factor_coef Fsqd
_refine_ls_weighting_details 'w=1/[\s^2^(Fo^2^)+1.1826P] where P=(Fo^2^+2Fc^2^)/3'
_refine_ls_weighting_scheme calc
_refine_ls_wR_factor_gt 0.0403
_refine_ls_wR_factor_ref 0.0414
_reflns_Friedel_coverage 0.000
_reflns_number_gt 3469
_reflns_number_total 3689
_reflns_threshold_expression 'I > 2\s(I)'
_cod_data_source_file d5dt02620b2.cif
_cod_data_source_block Complex_6_Er
_cod_database_code 7719997
_olex2_refinement_description
;
1. Fixed Uiso
 At 1.2 times of:
  All C(H) groups, All N(H) groups
 At 1.5 times of:
  All O(H) groups, All O(H,H) groups
2. Restrained distances
 O8-H8A = O8-H8B
 0.871 with sigma of 0.01
3.a Aromatic/amide H refined with riding coordinates:
 N2(H2), N1(H1), C3(H3), C10(H10), C11(H11), C4(H4)
;
_shelx_shelxl_version_number 2018/3
_shelx_space_group_comment
;
The symmetry employed for this shelxl refinement is uniquely defined
by the following loop, which should always be used as a source of
symmetry information in preference to the above space-group names.
They are only intended as comments.
;
_shelx_estimated_absorpt_t_min 0.370
_shelx_estimated_absorpt_t_max 0.513

loop_
_space_group_symop_operation_xyz
'x, y, z'
'-x, -y, -z'

loop_
_atom_site_label
_atom_site_type_symbol
_atom_site_fract_x
_atom_site_fract_y
_atom_site_fract_z
_atom_site_U_iso_or_equiv
_atom_site_adp_type
_atom_site_occupancy
_atom_site_site_symmetry_order
_atom_site_calc_flag
_atom_site_refinement_flags_posn
_atom_site_refinement_flags_adp
_atom_site_refinement_flags_occupancy
_atom_site_disorder_assembly
_atom_site_disorder_group
Er1 Er 0.31299(2) 0.51753(2) 0.25545(2) 0.00833(4) Uani 1 1 d . . . . .
O4 O 0.9567(3) 0.4983(2) 0.23234(13) 0.0117(4) Uani 1 1 d . . . . .
O2 O 0.6820(3) 0.4032(2) 0.20198(13) 0.0120(4) Uani 1 1 d . . . . .
O5 O 0.6541(3) 0.7615(2) 0.39383(14) 0.0159(4) Uani 1 1 d . . . . .
O9 O 1.3092(3) 0.5005(2) 0.09756(13) 0.0126(4) Uani 1 1 d . . . . .
O10 O 1.5905(3) 0.2542(2) -0.16238(14) 0.0145(4) Uani 1 1 d . . . . .
O8 O -0.2534(3) 0.9873(2) 0.72256(14) 0.0141(4) Uani 1 1 d . . . . .
H7 H -0.384(6) 1.002(4) 0.764(2) 0.021 Uiso 1 1 d . U . . .
O7 O -0.3623(3) 0.7641(2) 0.72945(13) 0.0118(4) Uani 1 1 d . . . . .
O3 O 0.0338(3) 0.7507(2) 0.28174(15) 0.0158(4) Uani 1 1 d D . . . .
H1 H -0.101(3) 0.756(4) 0.310(2) 0.024 Uiso 1 1 d D U . . .
H2 H 0.072(6) 0.838(3) 0.280(3) 0.024 Uiso 1 1 d D U . . .
O1 O 0.4738(3) 0.5913(2) 0.36333(13) 0.0131(4) Uani 1 1 d . . . . .
O6 O -0.1531(3) 0.5848(2) 0.59493(13) 0.0111(4) Uani 1 1 d . . . . .
O11 O 1.4357(3) 0.0476(2) -0.15038(15) 0.0175(4) Uani 1 1 d . . . . .
N2 N 1.3540(4) 0.3353(3) -0.00511(16) 0.0108(4) Uani 1 1 d . . . . .
H4 H 1.476998 0.366497 -0.030725 0.013 Uiso 1 1 calc R U . . .
N1 N 0.1496(4) 0.6565(3) 0.50647(15) 0.0102(4) Uani 1 1 d . . . . .
H3 H 0.152300 0.586584 0.471319 0.012 Uiso 1 1 calc R U . . .
C14 C 1.4525(5) 0.1729(3) -0.12593(19) 0.0126(5) Uani 1 1 d . . . . .
C1 C 0.4985(4) 0.6930(3) 0.40682(18) 0.0104(5) Uani 1 1 d . . . . .
C6 C -0.0366(5) 0.8073(3) 0.62489(18) 0.0110(5) Uani 1 1 d . . . . .
C9 C 1.0316(4) 0.3491(3) 0.10823(18) 0.0105(5) Uani 1 1 d . . . . .
C8 C -0.0224(4) 0.6778(3) 0.57698(18) 0.0100(5) Uani 1 1 d . . . . .
C3 C 0.3168(4) 0.7353(3) 0.48659(18) 0.0107(5) Uani 1 1 d . . . . .
C2 C 0.8800(5) 0.4231(3) 0.18679(18) 0.0107(5) Uani 1 1 d . . . . .
C4 C 0.3158(5) 0.8476(3) 0.5381(2) 0.0155(6) Uani 1 1 d . . . . .
H5 H 0.436664 0.898724 0.527865 0.019 Uiso 1 1 calc R U . . .
C11 C 0.9708(5) 0.2399(3) 0.06916(19) 0.0130(5) Uani 1 1 d . . . . .
H8 H 0.835947 0.207197 0.094204 0.016 Uiso 1 1 calc R U . . .
C13 C 1.2952(5) 0.2262(3) -0.04310(19) 0.0118(5) Uani 1 1 d . . . . .
C7 C -0.2320(4) 0.8512(3) 0.69663(19) 0.0114(5) Uani 1 1 d . . . . .
C10 C 1.2353(4) 0.3996(3) 0.07000(18) 0.0097(5) Uani 1 1 d . . . . .
C12 C 1.1049(5) 0.1758(3) -0.0073(2) 0.0143(5) Uani 1 1 d . . . . .
H9 H 1.063145 0.099138 -0.033165 0.017 Uiso 1 1 calc R U . . .
C5 C 0.1346(5) 0.8859(3) 0.6059(2) 0.0151(6) Uani 1 1 d . . . . .
H6 H 0.128884 0.967821 0.639653 0.018 Uiso 1 1 calc R U . . .

loop_
_atom_site_aniso_label
_atom_site_aniso_U_11
_atom_site_aniso_U_22
_atom_site_aniso_U_33
_atom_site_aniso_U_23
_atom_site_aniso_U_13
_atom_site_aniso_U_12
Er1 0.00663(6) 0.01108(6) 0.00865(6) -0.00459(4) 0.00268(4) -0.00410(4)
O4 0.0050(8) 0.0159(10) 0.0142(9) -0.0056(7) 0.0020(7) -0.0020(7)
O2 0.0076(9) 0.0153(10) 0.0146(10) -0.0059(7) 0.0026(7) -0.0049(7)
O5 0.0135(10) 0.0206(11) 0.0177(10) -0.0084(8) 0.0053(8) -0.0106(8)
O9 0.0120(9) 0.0175(10) 0.0107(9) -0.0063(7) 0.0016(7) -0.0063(8)
O10 0.0161(10) 0.0139(10) 0.0146(10) -0.0057(8) 0.0070(8) -0.0080(8)
O8 0.0159(10) 0.0120(10) 0.0150(10) -0.0062(8) 0.0070(8) -0.0059(8)
O7 0.0103(9) 0.0129(9) 0.0131(9) -0.0050(7) 0.0033(7) -0.0048(7)
O3 0.0120(10) 0.0135(10) 0.0227(11) -0.0068(8) 0.0053(8) -0.0057(8)
O1 0.0120(9) 0.0173(10) 0.0134(10) -0.0080(8) 0.0012(7) -0.0065(8)
O6 0.0105(9) 0.0135(9) 0.0111(9) -0.0046(7) 0.0029(7) -0.0058(7)
O11 0.0189(11) 0.0156(10) 0.0213(11) -0.0114(8) 0.0080(8) -0.0088(8)
N2 0.0087(11) 0.0143(11) 0.0100(11) -0.0030(9) 0.0031(8) -0.0054(9)
N1 0.0097(11) 0.0122(11) 0.0101(11) -0.0049(8) 0.0013(8) -0.0038(9)
C14 0.0126(13) 0.0137(13) 0.0109(13) -0.0032(10) 0.0020(10) -0.0036(10)
C1 0.0085(12) 0.0108(12) 0.0109(12) -0.0029(10) 0.0001(9) -0.0005(10)
C6 0.0121(13) 0.0112(12) 0.0102(12) -0.0037(10) 0.0027(10) -0.0043(10)
C9 0.0090(12) 0.0124(13) 0.0096(12) -0.0022(10) 0.0014(9) -0.0033(10)
C8 0.0096(12) 0.0113(12) 0.0082(12) -0.0016(9) 0.0009(9) -0.0024(10)
C3 0.0097(12) 0.0115(12) 0.0096(12) -0.0010(10) 0.0014(9) -0.0027(10)
C2 0.0118(13) 0.0087(12) 0.0098(12) -0.0004(9) 0.0000(10) -0.0014(10)
C4 0.0159(14) 0.0164(14) 0.0166(14) -0.0039(11) 0.0054(11) -0.0109(11)
C11 0.0114(13) 0.0141(13) 0.0143(13) -0.0050(10) 0.0042(10) -0.0056(11)
C13 0.0129(13) 0.0088(12) 0.0132(13) -0.0039(10) 0.0009(10) -0.0018(10)
C7 0.0097(12) 0.0121(13) 0.0114(13) -0.0036(10) -0.0003(10) -0.0007(10)
C10 0.0100(12) 0.0109(12) 0.0066(12) -0.0002(9) -0.0002(9) -0.0016(10)
C12 0.0154(14) 0.0130(13) 0.0161(14) -0.0064(10) 0.0027(11) -0.0059(11)
C5 0.0190(14) 0.0115(13) 0.0156(14) -0.0059(10) 0.0031(11) -0.0051(11)

loop_
_atom_type_symbol
_atom_type_description
_atom_type_scat_dispersion_real
_atom_type_scat_dispersion_imag
_atom_type_scat_source
C C 0.0033 0.0016 'International Tables Vol C Tables 4.2.6.8 and 6.1.1.4'
H H 0.0000 0.0000 'International Tables Vol C Tables 4.2.6.8 and 6.1.1.4'
Er Er -0.2586 4.9576 'International Tables Vol C Tables 4.2.6.8 and 6.1.1.4'
N N 0.0061 0.0033 'International Tables Vol C Tables 4.2.6.8 and 6.1.1.4'
O O 0.0106 0.0060 'International Tables Vol C Tables 4.2.6.8 and 6.1.1.4'

loop_
_geom_angle_atom_site_label_1
_geom_angle_atom_site_label_2
_geom_angle_atom_site_label_3
_geom_angle
_geom_angle_site_symmetry_1
_geom_angle_site_symmetry_3
_geom_angle_publ_flag
O4 Er1 O9 70.65(6) 1_455 1_455 ?
O4 Er1 O10 113.37(7) 1_455 2_765 ?
O4 Er1 O7 76.17(7) 1_455 2_566 ?
O4 Er1 O3 69.78(7) 1_455 . ?
O4 Er1 O6 74.22(6) 1_455 2_566 ?
O2 Er1 O4 134.83(7) . 1_455 ?
O2 Er1 O9 72.98(7) . 1_455 ?
O2 Er1 O10 79.58(7) . 2_765 ?
O2 Er1 O7 71.61(6) . 2_566 ?
O2 Er1 O3 147.96(7) . . ?
O2 Er1 O6 121.47(7) . 2_566 ?
O9 Er1 O7 79.44(7) 1_455 2_566 ?
O9 Er1 O6 138.26(6) 1_455 2_566 ?
O10 Er1 O9 72.91(7) 2_765 1_455 ?
O10 Er1 O7 144.74(7) 2_765 2_566 ?
O10 Er1 O6 143.81(7) 2_765 2_566 ?
O3 Er1 O9 106.74(7) . 1_455 ?
O3 Er1 O10 70.18(7) . 2_765 ?
O3 Er1 O7 140.42(7) . 2_566 ?
O3 Er1 O6 80.86(7) . 2_566 ?
O1 Er1 O4 138.13(7) . 1_455 ?
O1 Er1 O2 85.16(7) . . ?
O1 Er1 O9 148.21(7) . 1_455 ?
O1 Er1 O10 80.78(7) . 2_765 ?
O1 Er1 O7 115.67(7) . 2_566 ?
O1 Er1 O3 79.89(7) . . ?
O1 Er1 O6 72.99(7) . 2_566 ?
O6 Er1 O7 70.81(6) 2_566 2_566 ?
C2 O4 Er1 136.85(17) . 1_655 ?
C2 O2 Er1 143.47(18) . . ?
C10 O9 Er1 125.61(17) . 1_655 ?
C14 O10 Er1 153.03(19) . 2_765 ?
C7 O8 H7 106(2) . . ?
C7 O7 Er1 131.72(17) . 2_566 ?
Er1 O3 H1 127(2) . . ?
Er1 O3 H2 120(2) . . ?
H1 O3 H2 110(3) . . ?
C1 O1 Er1 152.96(18) . . ?
C8 O6 Er1 126.69(16) . 2_566 ?
C13 N2 H4 117.8 . . ?
C13 N2 C10 124.5(2) . . ?
C10 N2 H4 117.8 . . ?
C8 N1 H3 117.6 . . ?
C3 N1 H3 117.6 . . ?
C3 N1 C8 124.8(2) . . ?
O10 C14 O11 126.2(3) . . ?
O10 C14 C13 116.9(2) . . ?
O11 C14 C13 116.8(2) . . ?
O5 C1 O1 128.2(3) . . ?
O5 C1 C3 115.7(2) . . ?
O1 C1 C3 116.1(2) . . ?
C8 C6 C7 119.7(2) . . ?
C5 C6 C8 119.3(2) . . ?
C5 C6 C7 120.9(2) . . ?
C11 C9 C2 120.7(2) . . ?
C11 C9 C10 119.4(2) . . ?
C10 C9 C2 119.8(2) . . ?
O6 C8 N1 118.8(2) . . ?
O6 C8 C6 125.7(2) . . ?
N1 C8 C6 115.6(2) . . ?
N1 C3 C1 117.6(2) . . ?
N1 C3 C4 119.4(2) . . ?
C4 C3 C1 122.9(2) . . ?
O4 C2 O2 124.5(2) . . ?
O4 C2 C9 119.2(2) . . ?
O2 C2 C9 116.3(2) . . ?
C3 C4 H5 120.6 . . ?
C3 C4 C5 118.9(3) . . ?
C5 C4 H5 120.6 . . ?
C9 C11 H8 119.3 . . ?
C9 C11 C12 121.3(2) . . ?
C12 C11 H8 119.3 . . ?
N2 C13 C14 114.8(2) . . ?
C12 C13 N2 120.3(2) . . ?
C12 C13 C14 124.9(2) . . ?
O8 C7 C6 114.9(2) . . ?
O7 C7 O8 122.4(2) . . ?
O7 C7 C6 122.7(2) . . ?
O9 C10 N2 117.7(2) . . ?
O9 C10 C9 126.3(2) . . ?
N2 C10 C9 116.1(2) . . ?
C11 C12 H9 120.8 . . ?
C13 C12 C11 118.4(3) . . ?
C13 C12 H9 120.8 . . ?
C6 C5 C4 121.4(3) . . ?
C6 C5 H6 119.3 . . ?
C4 C5 H6 119.3 . . ?

loop_
_geom_bond_atom_site_label_1
_geom_bond_atom_site_label_2
_geom_bond_distance
_geom_bond_site_symmetry_2
_geom_bond_publ_flag
Er1 O4 2.3226(18) 1_455 ?
Er1 O2 2.2959(18) . ?
Er1 O9 2.3563(19) 1_455 ?
Er1 O10 2.3303(19) 2_765 ?
Er1 O7 2.3609(19) 2_566 ?
Er1 O3 2.324(2) . ?
Er1 O1 2.2773(18) . ?
Er1 O6 2.3580(18) 2_566 ?
O4 C2 1.254(3) . ?
O2 C2 1.258(3) . ?
O5 C1 1.239(3) . ?
O9 C10 1.263(3) . ?
O10 C14 1.246(3) . ?
O8 H7 0.93(4) . ?
O8 C7 1.297(3) . ?
O7 C7 1.236(3) . ?
O3 H1 0.864(10) . ?
O3 H2 0.858(10) . ?
O1 C1 1.259(3) . ?
O6 C8 1.263(3) . ?
O11 C14 1.265(3) . ?
N2 H4 0.8800 . ?
N2 C13 1.361(3) . ?
N2 C10 1.365(3) . ?
N1 H3 0.8800 . ?
N1 C8 1.366(3) . ?
N1 C3 1.358(3) . ?
C14 C13 1.506(4) . ?
C1 C3 1.522(4) . ?
C6 C8 1.439(4) . ?
C6 C7 1.494(4) . ?
C6 C5 1.379(4) . ?
C9 C2 1.510(4) . ?
C9 C11 1.377(4) . ?
C9 C10 1.441(4) . ?
C3 C4 1.366(4) . ?
C4 H5 0.9500 . ?
C4 C5 1.394(4) . ?
C11 H8 0.9500 . ?
C11 C12 1.411(4) . ?
C13 C12 1.359(4) . ?
C12 H9 0.9500 . ?
C5 H6 0.9500 . ?

loop_
_geom_torsion_atom_site_label_1
_geom_torsion_atom_site_label_2
_geom_torsion_atom_site_label_3
_geom_torsion_atom_site_label_4
_geom_torsion
_geom_torsion_site_symmetry_1
_geom_torsion_site_symmetry_2
_geom_torsion_site_symmetry_3
_geom_torsion_site_symmetry_4
_geom_torsion_publ_flag
Er1 O4 C2 O2 162.59(18) 1_655 . . . ?
Er1 O4 C2 C9 -17.0(4) 1_655 . . . ?
Er1 O2 C2 O4 29.9(5) . . . . ?
Er1 O2 C2 C9 -150.5(2) . . . . ?
Er1 O9 C10 N2 -140.97(19) 1_655 . . . ?
Er1 O9 C10 C9 41.3(4) 1_655 . . . ?
Er1 O10 C14 O11 106.2(4) 2_765 . . . ?
Er1 O10 C14 C13 -75.7(5) 2_765 . . . ?
Er1 O7 C7 O8 -154.87(19) 2_566 . . . ?
Er1 O7 C7 C6 24.5(4) 2_566 . . . ?
Er1 O1 C1 O5 -101.9(4) . . . . ?
Er1 O1 C1 C3 79.2(4) . . . . ?
Er1 O6 C8 N1 143.38(19) 2_566 . . . ?
Er1 O6 C8 C6 -36.5(4) 2_566 . . . ?
O5 C1 C3 N1 -176.6(2) . . . . ?
O5 C1 C3 C4 3.3(4) . . . . ?
O10 C14 C13 N2 -13.4(4) . . . . ?
O10 C14 C13 C12 165.4(3) . . . . ?
O1 C1 C3 N1 2.4(4) . . . . ?
O1 C1 C3 C4 -177.7(3) . . . . ?
O11 C14 C13 N2 164.9(2) . . . . ?
O11 C14 C13 C12 -16.3(4) . . . . ?
N2 C13 C12 C11 0.4(4) . . . . ?
N1 C3 C4 C5 -4.1(4) . . . . ?
C14 C13 C12 C11 -178.3(3) . . . . ?
C1 C3 C4 C5 176.0(3) . . . . ?
C9 C11 C12 C13 -1.1(4) . . . . ?
C8 N1 C3 C1 178.4(2) . . . . ?
C8 N1 C3 C4 -1.5(4) . . . . ?
C8 C6 C7 O8 -167.5(2) . . . . ?
C8 C6 C7 O7 13.1(4) . . . . ?
C8 C6 C5 C4 3.0(4) . . . . ?
C3 N1 C8 O6 -172.4(2) . . . . ?
C3 N1 C8 C6 7.4(4) . . . . ?
C3 C4 C5 C6 3.2(4) . . . . ?
C2 C9 C11 C12 176.8(2) . . . . ?
C2 C9 C10 O9 2.2(4) . . . . ?
C2 C9 C10 N2 -175.6(2) . . . . ?
C11 C9 C2 O4 167.2(3) . . . . ?
C11 C9 C2 O2 -12.4(4) . . . . ?
C11 C9 C10 O9 178.7(3) . . . . ?
C11 C9 C10 N2 0.9(4) . . . . ?
C13 N2 C10 O9 -179.6(2) . . . . ?
C13 N2 C10 C9 -1.7(4) . . . . ?
C7 C6 C8 O6 -6.1(4) . . . . ?
C7 C6 C8 N1 174.0(2) . . . . ?
C7 C6 C5 C4 -179.0(3) . . . . ?
C10 N2 C13 C14 179.9(2) . . . . ?
C10 N2 C13 C12 1.1(4) . . . . ?
C10 C9 C2 O4 -16.3(4) . . . . ?
C10 C9 C2 O2 164.0(2) . . . . ?
C10 C9 C11 C12 0.4(4) . . . . ?
C5 C6 C8 O6 171.9(3) . . . . ?
C5 C6 C8 N1 -8.0(4) . . . . ?
C5 C6 C7 O8 14.5(4) . . . . ?
C5 C6 C7 O7 -164.9(3) . . . . ?
